data_9015249
loop_
_publ_author_name
'Leclaire, A.'
'Borel, M.'
'Chardon, J.'
'Raveau, B.'

_publ_section_title
;
 A mixed valent Keggin polyoxometallate involving molybdenum and tungsten
 _cod_database_code 1001695
;
_journal_name_full 'Materials Research Bulletin'
_journal_page_first 1075
_journal_page_last 1080
_journal_paper_doi 10.1016/0025-5408(95)00103-4
_journal_volume 30
_journal_year 1995
_chemical_formula_sum 'K6 Mo3 O49 P W9'
_space_group_IT_number 225
_symmetry_space_group_name_Hall '-F 4 2 3'
_symmetry_space_group_name_H-M 'F m -3 m'
_cell_angle_alpha 90
_cell_angle_beta 90
_cell_angle_gamma 90
_cell_length_a 21.381
_cell_length_b 21.381
_cell_length_c 21.381
_cell_formula_units_Z 8
_cell_volume 9774.263
_database_code_amcsd 0014373
_exptl_crystal_density_diffrn 4.066
_cod_duplicate_entry 1001695
_cod_original_cell_volume 9774.265
_cod_original_sg_symbol_H-M 'F m 3 m'
_cod_original_formula_sum '(W9 Mo3) P K6 O49'
_cod_database_code 9015249
_amcsd_formula_title 'H26 K6 Mo3 O53 P W9'

loop_
_space_group_symop_operation_xyz
x,y,z
x,1/2+y,1/2+z
1/2+x,y,1/2+z
1/2+x,1/2+y,z
z,-x,y
z,1/2-x,1/2+y
1/2+z,-x,1/2+y
1/2+z,1/2-x,y
-y,z,-x
-y,1/2+z,1/2-x
1/2-y,z,1/2-x
1/2-y,1/2+z,-x
x,-y,z
x,1/2-y,1/2+z
1/2+x,-y,1/2+z
1/2+x,1/2-y,z
-z,x,-y
-z,1/2+x,1/2-y
1/2-z,x,1/2-y
1/2-z,1/2+x,-y
y,-z,x
y,1/2-z,1/2+x
1/2+y,-z,1/2+x
1/2+y,1/2-z,x
-x,y,-z
-x,1/2+y,1/2-z
1/2-x,y,1/2-z
1/2-x,1/2+y,-z
x,-z,-y
x,1/2-z,1/2-y
1/2+x,-z,1/2-y
1/2+x,1/2-z,-y
-z,y,x
-z,1/2+y,1/2+x
1/2-z,y,1/2+x
1/2-z,1/2+y,x
y,-x,-z
y,1/2-x,1/2-z
1/2+y,-x,1/2-z
1/2+y,1/2-x,-z
-x,z,y
-x,1/2+z,1/2+y
1/2-x,z,1/2+y
1/2-x,1/2+z,y
z,-y,-x
z,1/2-y,1/2-x
1/2+z,-y,1/2-x
1/2+z,1/2-y,-x
-y,x,z
-y,1/2+x,1/2+z
1/2-y,x,1/2+z
1/2-y,1/2+x,z
x,z,y
x,1/2+z,1/2+y
1/2+x,z,1/2+y
1/2+x,1/2+z,y
-z,-y,-x
-z,1/2-y,1/2-x
1/2-z,-y,1/2-x
1/2-z,1/2-y,-x
y,x,z
y,1/2+x,1/2+z
1/2+y,x,1/2+z
1/2+y,1/2+x,z
-x,-z,-y
-x,1/2-z,1/2-y
1/2-x,-z,1/2-y
1/2-x,1/2-z,-y
z,y,x
z,1/2+y,1/2+x
1/2+z,y,1/2+x
1/2+z,1/2+y,x
-y,-x,-z
-y,1/2-x,1/2-z
1/2-y,-x,1/2-z
1/2-y,1/2-x,-z
z,x,-y
z,1/2+x,1/2-y
1/2+z,x,1/2-y
1/2+z,1/2+x,-y
-y,-z,x
-y,1/2-z,1/2+x
1/2-y,-z,1/2+x
1/2-y,1/2-z,x
x,y,-z
x,1/2+y,1/2-z
1/2+x,y,1/2-z
1/2+x,1/2+y,-z
-z,-x,y
-z,1/2-x,1/2+y
1/2-z,-x,1/2+y
1/2-z,1/2-x,y
y,z,-x
y,1/2+z,1/2-x
1/2+y,z,1/2-x
1/2+y,1/2+z,-x
-x,-y,z
-x,1/2-y,1/2+z
1/2-x,-y,1/2+z
1/2-x,1/2-y,z
-z,x,y
-z,1/2+x,1/2+y
1/2-z,x,1/2+y
1/2-z,1/2+x,y
y,-z,-x
y,1/2-z,1/2-x
1/2+y,-z,1/2-x
1/2+y,1/2-z,-x
-x,y,z
-x,1/2+y,1/2+z
1/2-x,y,1/2+z
1/2-x,1/2+y,z
z,-x,-y
z,1/2-x,1/2-y
1/2+z,-x,1/2-y
1/2+z,1/2-x,-y
-y,z,x
-y,1/2+z,1/2+x
1/2-y,z,1/2+x
1/2-y,1/2+z,x
x,-y,-z
x,1/2-y,1/2-z
1/2+x,-y,1/2-z
1/2+x,1/2-y,-z
-x,z,-y
-x,1/2+z,1/2-y
1/2-x,z,1/2-y
1/2-x,1/2+z,-y
z,-y,x
z,1/2-y,1/2+x
1/2+z,-y,1/2+x
1/2+z,1/2-y,x
-y,x,-z
-y,1/2+x,1/2-z
1/2-y,x,1/2-z
1/2-y,1/2+x,-z
x,-z,y
x,1/2-z,1/2+y
1/2+x,-z,1/2+y
1/2+x,1/2-z,y
-z,y,-x
-z,1/2+y,1/2-x
1/2-z,y,1/2-x
1/2-z,1/2+y,-x
y,-x,z
y,1/2-x,1/2+z
1/2+y,-x,1/2+z
1/2+y,1/2-x,z
-x,-z,y
-x,1/2-z,1/2+y
1/2-x,-z,1/2+y
1/2-x,1/2-z,y
z,y,-x
z,1/2+y,1/2-x
1/2+z,y,1/2-x
1/2+z,1/2+y,-x
-y,-x,z
-y,1/2-x,1/2+z
1/2-y,-x,1/2+z
1/2-y,1/2-x,z
x,z,-y
x,1/2+z,1/2-y
1/2+x,z,1/2-y
1/2+x,1/2+z,-y
-z,-y,x
-z,1/2-y,1/2+x
1/2-z,-y,1/2+x
1/2-z,1/2-y,x
y,x,-z
y,1/2+x,1/2-z
1/2+y,x,1/2-z
1/2+y,1/2+x,-z
-z,-x,-y
-z,1/2-x,1/2-y
1/2-z,-x,1/2-y
1/2-z,1/2-x,-y
y,z,x
y,1/2+z,1/2+x
1/2+y,z,1/2+x
1/2+y,1/2+z,x
-x,-y,-z
-x,1/2-y,1/2-z
1/2-x,-y,1/2-z
1/2-x,1/2-y,-z
z,x,y
z,1/2+x,1/2+y
1/2+z,x,1/2+y
1/2+z,1/2+x,y
-y,-z,-x
-y,1/2-z,1/2-x
1/2-y,-z,1/2-x
1/2-y,1/2-z,-x

loop_
_atom_site_label
_atom_site_fract_x
_atom_site_fract_y
_atom_site_fract_z
_atom_site_occupancy
W1 0.36819 0.36819 0.24564 0.75000
Mo1 0.36819 0.36819 0.24564 0.25000
P1 0.25000 0.25000 0.25000 1.00000
K1 0.18800 0.00000 0.00000 1.00000
K2 0.25000 0.25000 0.50000 1.00000
O1 0.42380 0.42380 0.25900 1.00000
O2 0.31980 0.31980 0.09080 1.00000
O3 0.30340 0.30340 0.39060 1.00000
O4 0.20820 0.20820 0.20820 1.00000
O5 0.33500 0.00000 0.00000 1.00000
O6 0.00000 0.39000 0.39000 1.00000

loop_
_cod_related_entry_id
_cod_related_entry_database
_cod_related_entry_code
1 AMCSD 0014373
